data_1528460
loop_
_publ_author_name
'Edwards, A.J.'
'Steventon, B.R.'

_publ_section_title
;
 Fluoride crystal structures. Part III. Rhenium oxide tetrafluoride
;
_journal_name_full
;
Journal of the Chemical Society A: Inorganic, Physical, Theoretical (1966-1971)
;
_journal_page_first 2503
_journal_page_last 2510
_journal_volume 1968
_journal_year 1968
_chemical_formula_sum 'F4 Mo O'
_chemical_name_systematic 'Mo O F4'
_space_group_IT_number 14
_symmetry_space_group_name_Hall '-P 2ybc'
_symmetry_space_group_name_H-M 'P 1 21/c 1'
_cell_angle_alpha 90
_cell_angle_beta 91.7
_cell_angle_gamma 90
_cell_formula_units_Z 8
_cell_length_a 5.5
_cell_length_b 16.98
_cell_length_c 7.84
_cell_volume 731.855
_citation_journal_id_ASTM JCSIAP
_cod_data_source_file Edwards_JCSIAP_1968_328.cif
_cod_data_source_block F4Mo1O1
_cod_original_cell_volume 731.8553
_cod_original_formula_sum 'F4 Mo1 O1'
_cod_database_code 1528460

loop_
_symmetry_equiv_pos_as_xyz
x,y,z
-x,y+1/2,-z+1/2
-x,-y,-z
x,-y-1/2,z-1/2

loop_
_atom_site_label
_atom_site_type_symbol
_atom_site_fract_x
_atom_site_fract_y
_atom_site_fract_z
_atom_site_occupancy
_atom_site_U_iso_or_equiv
F8 F-1 0.4985 0.158 0.1851 1 0.0
F3 F-1 0.5696 0.0865 0.4811 1 0.0
F4 F-1 0.0023 0.151 0.2543 1 0.0
F5 F-1 0.7896 0.2477 0.037 1 0.0
F1 F-1 0.2975 0.216 0.4628 1 0.0
Mo1 Mo+6 0.2663 0.1123 0.3989 1 0.0
F7 F-1 0.0359 0.1276 -0.0848 1 0.0
F6 F-1 0.742 0.0392 0.095 1 0.0
Mo2 Mo+6 0.7479 0.1412 0.0158 1 0.0
F2 F-1 0.2566 0.0278 0.2565 1 0.0
O1 O-2 0.1034 0.0794 0.5573 1 0.0
O2 O-2 0.5692 0.1368 -0.152 1 0.0
